data_7249073
loop_
_publ_author_name
'Yang, Mingzhu'
'Jiang, Zhouyu'
'Du, Cunbin'
'Zhang, Xiaowen'
'Wang, Mingliang'

_publ_section_title
;
 Chemical stabilization strategy for cymoxanil: synthesis and
 characterization of cocrystals with small organic acids
;
_journal_issue 31
_journal_name_full CrystEngComm
_journal_page_first 4214
_journal_page_last 4222
_journal_paper_doi 10.1039/D4CE00513A
_journal_volume 26
_journal_year 2024
_chemical_formula_sum 'C9 H13 N4 O5'
_chemical_formula_weight 257.23
_space_group_crystal_system monoclinic
_space_group_IT_number 14
_space_group_name_Hall '-P 2yn'
_space_group_name_H-M_alt 'P 1 21/n 1'
_atom_sites_solution_hydrogens geom
_audit_creation_method SHELXL-2014/7
_audit_update_record
;
2023-12-27 deposited with the CCDC.	2024-07-15 downloaded from the CCDC.
;
_cell_angle_alpha 90
_cell_angle_beta 92.980(3)
_cell_angle_gamma 90
_cell_formula_units_Z 4
_cell_length_a 10.9806(11)
_cell_length_b 4.9204(5)
_cell_length_c 22.904(2)
_cell_measurement_reflns_used 4039
_cell_measurement_temperature 296(2)
_cell_measurement_theta_max 24.48
_cell_measurement_theta_min 3.17
_cell_volume 1235.8(2)
_computing_structure_refinement 'SHELXL-2014/7 (Sheldrick, 2014)'
_diffrn_ambient_temperature 296(2)
_diffrn_measured_fraction_theta_full 0.991
_diffrn_measured_fraction_theta_max 0.991
_diffrn_measurement_device_type ccd
_diffrn_radiation_type MoK\a
_diffrn_radiation_wavelength 0.71073
_diffrn_reflns_av_R_equivalents 0.0719
_diffrn_reflns_av_unetI/netI 0.0497
_diffrn_reflns_Laue_measured_fraction_full 0.991
_diffrn_reflns_Laue_measured_fraction_max 0.991
_diffrn_reflns_limit_h_max 13
_diffrn_reflns_limit_h_min -12
_diffrn_reflns_limit_k_max 5
_diffrn_reflns_limit_k_min -5
_diffrn_reflns_limit_l_max 27
_diffrn_reflns_limit_l_min -23
_diffrn_reflns_number 17385
_diffrn_reflns_point_group_measured_fraction_full 0.991
_diffrn_reflns_point_group_measured_fraction_max 0.991
_diffrn_reflns_theta_full 25.008
_diffrn_reflns_theta_max 25.008
_diffrn_reflns_theta_min 3.174
_exptl_absorpt_coefficient_mu 0.114
_exptl_absorpt_correction_type multi-scan
_exptl_absorpt_process_details sadabs
_exptl_crystal_colour colorless
_exptl_crystal_density_diffrn 1.383
_exptl_crystal_description Block
_exptl_crystal_F_000 540
_exptl_crystal_size_max 0.120
_exptl_crystal_size_mid 0.100
_exptl_crystal_size_min 0.080
_exptl_transmission_factor_max 0.864
_exptl_transmission_factor_min 0.864
_refine_diff_density_max 0.147
_refine_diff_density_min -0.195
_refine_diff_density_rms 0.039
_refine_ls_extinction_method none
_refine_ls_goodness_of_fit_ref 1.039
_refine_ls_hydrogen_treatment constr
_refine_ls_matrix_type full
_refine_ls_number_parameters 165
_refine_ls_number_reflns 2158
_refine_ls_number_restraints 0
_refine_ls_restrained_S_all 1.039
_refine_ls_R_factor_all 0.0956
_refine_ls_R_factor_gt 0.0491
_refine_ls_shift/su_max 0.000
_refine_ls_shift/su_mean 0.000
_refine_ls_structure_factor_coef Fsqd
_refine_ls_weighting_details 'w=1/[\s^2^(Fo^2^)+(0.0437P)^2^+0.4698P] where P=(Fo^2^+2Fc^2^)/3'
_refine_ls_weighting_scheme calc
_refine_ls_wR_factor_gt 0.0972
_refine_ls_wR_factor_ref 0.1157
_reflns_Friedel_coverage 0.000
_reflns_number_gt 1408
_reflns_number_total 2158
_reflns_threshold_expression 'I > 2\s(I)'
_cod_data_source_file d4ce00513a2.cif
_cod_data_source_block 1_a
_cod_depositor_comments 'Adding full bibliography for 7249073--7249074.cif.'
_cod_original_sg_symbol_H-M 'P 21/n'
_cod_database_code 7249073
_shelx_shelxl_version_number 2014/7
_shelx_space_group_comment
;
The symmetry employed for this shelxl refinement is uniquely defined
by the following loop, which should always be used as a source of
symmetry information in preference to the above space-group names.
They are only intended as comments.
;
_shelx_estimated_absorpt_t_min 0.986
_shelx_estimated_absorpt_t_max 0.991

loop_
_space_group_symop_operation_xyz
'x, y, z'
'-x+1/2, y+1/2, -z+1/2'
'-x, -y, -z'
'x-1/2, -y-1/2, z-1/2'

loop_
_atom_site_label
_atom_site_type_symbol
_atom_site_fract_x
_atom_site_fract_y
_atom_site_fract_z
_atom_site_U_iso_or_equiv
_atom_site_adp_type
_atom_site_occupancy
_atom_site_site_symmetry_order
_atom_site_calc_flag
_atom_site_refinement_flags_posn
_atom_site_refinement_flags_adp
_atom_site_refinement_flags_occupancy
_atom_site_disorder_assembly
_atom_site_disorder_group
C1 C 0.6746(3) 0.4704(7) 0.33296(14) 0.0832(10) Uani 1 1 d . . . . .
H1A H 0.6920 0.5429 0.3714 0.125 Uiso 1 1 calc R U . . .
H1B H 0.7496 0.4392 0.3143 0.125 Uiso 1 1 calc R U . . .
H1C H 0.6312 0.3020 0.3358 0.125 Uiso 1 1 calc R U . . .
C2 C 0.4607(2) 1.0081(5) 0.24415(13) 0.0522(7) Uani 1 1 d . . . . .
C3 C 0.4277(2) 0.8847(5) 0.29788(10) 0.0420(6) Uani 1 1 d . . . . .
C4 C 0.3117(2) 0.9743(5) 0.32229(10) 0.0431(6) Uani 1 1 d . . . . .
C5 C 0.18015(19) 0.8958(5) 0.40534(10) 0.0397(6) Uani 1 1 d . . . . .
C6 C 0.0075(2) 1.1874(5) 0.42328(11) 0.0516(7) Uani 1 1 d . . . . .
H6A H -0.0067 1.3804 0.4176 0.062 Uiso 1 1 calc R U . . .
H6B H 0.0271 1.1571 0.4646 0.062 Uiso 1 1 calc R U . . .
C7 C -0.1063(2) 1.0359(6) 0.40566(13) 0.0696(8) Uani 1 1 d . . . . .
H7A H -0.1240 1.0581 0.3645 0.104 Uiso 1 1 calc R U . . .
H7B H -0.1728 1.1056 0.4268 0.104 Uiso 1 1 calc R U . . .
H7C H -0.0952 0.8464 0.4144 0.104 Uiso 1 1 calc R U . . .
C8 C 0.3820(2) 0.2787(5) 0.48057(11) 0.0430(6) Uani 1 1 d . . . . .
C9 C 0.4468(2) 0.0594(5) 0.51490(10) 0.0481(6) Uani 1 1 d . . . . .
H9A H 0.3893 -0.0847 0.5222 0.058 Uiso 1 1 calc R U . . .
H9B H 0.4756 0.1327 0.5524 0.058 Uiso 1 1 calc R U . . .
N1 N 0.49566(17) 0.7135(4) 0.32584(9) 0.0506(6) Uani 1 1 d . . . . .
N2 N 0.4905(2) 1.1008(6) 0.20198(11) 0.0803(8) Uani 1 1 d . . . . .
N3 N 0.27680(16) 0.8326(4) 0.36955(8) 0.0427(5) Uani 1 1 d . . . . .
H3 H 0.3182 0.6888 0.3786 0.051 Uiso 1 1 calc R U . . .
N4 N 0.11117(16) 1.1053(4) 0.39012(8) 0.0455(5) Uani 1 1 d . . . . .
H4 H 0.1278 1.1969 0.3596 0.055 Uiso 1 1 calc R U . . .
O1 O 0.60105(15) 0.6613(4) 0.29893(8) 0.0678(6) Uani 1 1 d . . . . .
O2 O 0.25761(15) 1.1671(4) 0.30017(7) 0.0593(5) Uani 1 1 d . . . . .
O3 O 0.16653(14) 0.7557(3) 0.44901(7) 0.0535(5) Uani 1 1 d . . . . .
O4 O 0.40916(15) 0.3560(3) 0.43298(8) 0.0589(5) Uani 1 1 d . . . . .
O5 O 0.28921(15) 0.3807(3) 0.50775(7) 0.0594(5) Uani 1 1 d . . . . .
H5O H 0.2559 0.4988 0.4874 0.071 Uiso 1 1 calc R U . . .

loop_
_atom_site_aniso_label
_atom_site_aniso_U_11
_atom_site_aniso_U_22
_atom_site_aniso_U_33
_atom_site_aniso_U_23
_atom_site_aniso_U_13
_atom_site_aniso_U_12
C1 0.0541(18) 0.089(2) 0.106(2) 0.0095(19) -0.0046(17) 0.0276(17)
C2 0.0436(15) 0.0598(17) 0.0533(18) 0.0051(14) 0.0036(13) 0.0019(13)
C3 0.0375(14) 0.0465(14) 0.0421(14) 0.0016(12) 0.0021(11) 0.0006(12)
C4 0.0371(14) 0.0470(15) 0.0452(15) -0.0004(13) 0.0017(12) 0.0022(12)
C5 0.0346(13) 0.0403(14) 0.0442(15) -0.0034(12) 0.0016(11) -0.0026(11)
C6 0.0478(15) 0.0473(15) 0.0609(16) 0.0002(13) 0.0136(13) 0.0096(12)
C7 0.0457(16) 0.075(2) 0.089(2) -0.0034(17) 0.0140(14) 0.0084(15)
C8 0.0399(14) 0.0374(14) 0.0512(16) 0.0006(12) -0.0031(13) -0.0060(11)
C9 0.0476(14) 0.0414(14) 0.0545(16) 0.0086(12) -0.0041(11) -0.0025(11)
N1 0.0369(12) 0.0606(14) 0.0547(13) 0.0013(11) 0.0057(10) 0.0068(11)
N2 0.0774(18) 0.098(2) 0.0670(17) 0.0199(15) 0.0165(14) 0.0001(15)
N3 0.0354(11) 0.0418(11) 0.0513(12) 0.0040(10) 0.0066(9) 0.0050(9)
N4 0.0411(11) 0.0459(12) 0.0504(12) 0.0075(10) 0.0117(9) 0.0090(10)
O1 0.0449(11) 0.0861(14) 0.0737(13) 0.0106(11) 0.0143(9) 0.0207(10)
O2 0.0549(11) 0.0638(12) 0.0602(11) 0.0182(9) 0.0112(9) 0.0181(10)
O3 0.0533(11) 0.0533(10) 0.0550(11) 0.0146(9) 0.0131(8) 0.0095(8)
O4 0.0594(11) 0.0590(11) 0.0586(12) 0.0180(10) 0.0072(9) 0.0099(9)
O5 0.0601(12) 0.0585(11) 0.0600(11) 0.0149(9) 0.0055(9) 0.0134(9)

loop_
_atom_type_symbol
_atom_type_description
_atom_type_scat_dispersion_real
_atom_type_scat_dispersion_imag
_atom_type_scat_source
C C 0.0033 0.0016 'International Tables Vol C Tables 4.2.6.8 and 6.1.1.4'
H H 0.0000 0.0000 'International Tables Vol C Tables 4.2.6.8 and 6.1.1.4'
N N 0.0061 0.0033 'International Tables Vol C Tables 4.2.6.8 and 6.1.1.4'
O O 0.0106 0.0060 'International Tables Vol C Tables 4.2.6.8 and 6.1.1.4'

loop_
_geom_angle_atom_site_label_1
_geom_angle_atom_site_label_2
_geom_angle_atom_site_label_3
_geom_angle
_geom_angle_site_symmetry_1
_geom_angle_site_symmetry_3
_geom_angle_publ_flag
O1 C1 H1A 109.5 . . ?
O1 C1 H1B 109.5 . . ?
H1A C1 H1B 109.5 . . ?
O1 C1 H1C 109.5 . . ?
H1A C1 H1C 109.5 . . ?
H1B C1 H1C 109.5 . . ?
N2 C2 C3 177.7(3) . . ?
N1 C3 C2 122.9(2) . . ?
N1 C3 C4 119.9(2) . . ?
C2 C3 C4 117.2(2) . . ?
O2 C4 N3 125.5(2) . . ?
O2 C4 C3 119.0(2) . . ?
N3 C4 C3 115.5(2) . . ?
O3 C5 N4 124.2(2) . . ?
O3 C5 N3 118.4(2) . . ?
N4 C5 N3 117.4(2) . . ?
N4 C6 C7 112.7(2) . . ?
N4 C6 H6A 109.0 . . ?
C7 C6 H6A 109.0 . . ?
N4 C6 H6B 109.0 . . ?
C7 C6 H6B 109.0 . . ?
H6A C6 H6B 107.8 . . ?
C6 C7 H7A 109.5 . . ?
C6 C7 H7B 109.5 . . ?
H7A C7 H7B 109.5 . . ?
C6 C7 H7C 109.5 . . ?
H7A C7 H7C 109.5 . . ?
H7B C7 H7C 109.5 . . ?
O4 C8 O5 122.6(2) . . ?
O4 C8 C9 124.8(2) . . ?
O5 C8 C9 112.6(2) . . ?
C8 C9 C9 113.7(2) . 3_656 ?
C8 C9 H9A 108.8 . . ?
C9 C9 H9A 108.8 3_656 . ?
C8 C9 H9B 108.8 . . ?
C9 C9 H9B 108.8 3_656 . ?
H9A C9 H9B 107.7 . . ?
C3 N1 O1 112.66(19) . . ?
C4 N3 C5 127.0(2) . . ?
C4 N3 H3 116.5 . . ?
C5 N3 H3 116.5 . . ?
C5 N4 C6 122.2(2) . . ?
C5 N4 H4 118.9 . . ?
C6 N4 H4 118.9 . . ?
N1 O1 C1 110.07(19) . . ?
C8 O5 H5O 109.5 . . ?

loop_
_geom_bond_atom_site_label_1
_geom_bond_atom_site_label_2
_geom_bond_distance
_geom_bond_site_symmetry_2
_geom_bond_publ_flag
C1 O1 1.441(3) . ?
C1 H1A 0.9600 . ?
C1 H1B 0.9600 . ?
C1 H1C 0.9600 . ?
C2 N2 1.132(3) . ?
C2 C3 1.436(4) . ?
C3 N1 1.276(3) . ?
C3 C4 1.484(3) . ?
C4 O2 1.216(3) . ?
C4 N3 1.359(3) . ?
C5 O3 1.230(3) . ?
C5 N4 1.315(3) . ?
C5 N3 1.409(3) . ?
C6 N4 1.458(3) . ?
C6 C7 1.493(4) . ?
C6 H6A 0.9700 . ?
C6 H6B 0.9700 . ?
C7 H7A 0.9600 . ?
C7 H7B 0.9600 . ?
C7 H7C 0.9600 . ?
C8 O4 1.207(3) . ?
C8 O5 1.320(3) . ?
C8 C9 1.494(3) . ?
C9 C9 1.502(5) 3_656 ?
C9 H9A 0.9700 . ?
C9 H9B 0.9700 . ?
N1 O1 1.364(2) . ?
N3 H3 0.8600 . ?
N4 H4 0.8600 . ?
O5 H5O 0.8200 . ?

loop_
_geom_torsion_atom_site_label_1
_geom_torsion_atom_site_label_2
_geom_torsion_atom_site_label_3
_geom_torsion_atom_site_label_4
_geom_torsion
_geom_torsion_site_symmetry_1
_geom_torsion_site_symmetry_2
_geom_torsion_site_symmetry_3
_geom_torsion_site_symmetry_4
_geom_torsion_publ_flag
N1 C3 C4 O2 168.6(2) . . . . ?
C2 C3 C4 O2 -8.5(3) . . . . ?
N1 C3 C4 N3 -9.8(3) . . . . ?
C2 C3 C4 N3 173.1(2) . . . . ?
O4 C8 C9 C9 0.8(4) . . . 3_656 ?
O5 C8 C9 C9 -179.7(2) . . . 3_656 ?
C2 C3 N1 O1 -0.4(3) . . . . ?
C4 C3 N1 O1 -177.32(19) . . . . ?
O2 C4 N3 C5 -7.0(4) . . . . ?
C3 C4 N3 C5 171.34(19) . . . . ?
O3 C5 N3 C4 -174.9(2) . . . . ?
N4 C5 N3 C4 4.1(3) . . . . ?
O3 C5 N4 C6 -2.0(3) . . . . ?
N3 C5 N4 C6 179.07(19) . . . . ?
C7 C6 N4 C5 -85.4(3) . . . . ?
C3 N1 O1 C1 179.1(2) . . . . ?
